data_7043433
loop_
_publ_author_name
'Camp, Cl\'ement'
'Toniolo, Davide'
'Andrez, Julie'
'P\'ecaut, Jacques'
'Mazzanti, Marinella'

_publ_section_title
;
 A versatile route to homo- and hetero-bimetallic 5f--5f and 3d--5f
 complexes supported by a redox active ligand framework
;
_journal_name_full 'Dalton Trans.'
_journal_paper_doi 10.1039/C7DT01993A
_journal_year 2017
_chemical_formula_sum 'C50 H38 Co N6 O4 U'
_chemical_formula_weight 1083.82
_chemical_name_systematic
; 
 ? 
;
_space_group_IT_number 15
_symmetry_cell_setting monoclinic
_symmetry_space_group_name_Hall '-C 2yc'
_symmetry_space_group_name_H-M 'C 1 2/c 1'
_atom_sites_solution_hydrogens difmap
_atom_sites_solution_primary direct
_atom_sites_solution_secondary difmap
_audit_creation_method SHELXL-97
_audit_update_record
;
2017-03-20 deposited with the CCDC.
2017-06-08 downloaded from the CCDC.
;
_cell_angle_alpha 90.00
_cell_angle_beta 91.1024(16)
_cell_angle_gamma 90.00
_cell_formula_units_Z 8
_cell_length_a 26.5567(6)
_cell_length_b 11.9483(2)
_cell_length_c 26.6871(5)
_cell_measurement_reflns_used 6646
_cell_measurement_temperature 150(2)
_cell_measurement_theta_max 32.3590
_cell_measurement_theta_min 3.3948
_cell_volume 8466.4(3)
_computing_cell_refinement
;
CrysAlisPro, Agilent Technologies,
Version 1.171.35.19 (release 27-10-2011 CrysAlis171 .NET)
(compiled Oct 27 2011,15:02:11)
;
_computing_data_collection
;
CrysAlisPro, Agilent Technologies,
Version 1.171.35.19 (release 27-10-2011 CrysAlis171 .NET)
(compiled Oct 27 2011,15:02:11)
;
_computing_data_reduction
;
CrysAlisPro, Agilent Technologies,
Version 1.171.35.19 (release 27-10-2011 CrysAlis171 .NET)
(compiled Oct 27 2011,15:02:11)
;
_computing_structure_refinement 'SHELXL-97 (Sheldrick, 1997)'
_computing_structure_solution 'SHELXS-97 (Sheldrick, 1990)'
_diffrn_ambient_temperature 150(2)
_diffrn_detector_area_resol_mean 15.9653
_diffrn_measured_fraction_theta_full 0.998
_diffrn_measured_fraction_theta_max 0.998
_diffrn_measurement_details
;
#__ type_ start__ end____ width___ exp.time_
  1 omega   -5.00   90.00   1.0000    5.0000
omega____ theta____ kappa____ phi______ frames
    -       25.4051   77.0000   90.0000 95

#__ type_ start__ end____ width___ exp.time_
  2 omega    2.00   42.00   1.0000    5.0000
omega____ theta____ kappa____ phi______ frames
    -      -27.1239   77.0000 -150.0000 40

#__ type_ start__ end____ width___ exp.time_
  3 omega  -43.00   43.00   1.0000    5.0000
omega____ theta____ kappa____ phi______ frames
    -      -27.1239   77.0000    0.0000 86

#__ type_ start__ end____ width___ exp.time_
  4 omega    7.00   40.00   1.0000    5.0000
omega____ theta____ kappa____ phi______ frames
    -      -27.1239   77.0000  120.0000 33

;
_diffrn_measurement_device_type 'Xcalibur, Sapphire3'
_diffrn_measurement_method '\w scans'
_diffrn_radiation_monochromator graphite
_diffrn_radiation_source 'fine-focus sealed tube'
_diffrn_radiation_type MoK\a
_diffrn_radiation_wavelength 0.71073
_diffrn_reflns_av_R_equivalents 0.0341
_diffrn_reflns_av_sigmaI/netI 0.0567
_diffrn_reflns_limit_h_max 37
_diffrn_reflns_limit_h_min -37
_diffrn_reflns_limit_k_max 16
_diffrn_reflns_limit_k_min -17
_diffrn_reflns_limit_l_max 37
_diffrn_reflns_limit_l_min -38
_diffrn_reflns_number 25630
_diffrn_reflns_theta_full 30.51
_diffrn_reflns_theta_max 30.51
_diffrn_reflns_theta_min 3.40
_exptl_absorpt_coefficient_mu 4.267
_exptl_absorpt_correction_T_max 0.6949
_exptl_absorpt_correction_T_min 0.2954
_exptl_absorpt_correction_type multi-scan
_exptl_absorpt_process_details
;
CrysAlisPro, Agilent Technologies,
Version 1.171.35.19 (release 27-10-2011 CrysAlis171 .NET)
(compiled Oct 27 2011,15:02:11)
Empirical absorption correction using spherical harmonics,
 implemented in SCALE3 ABSPACK scaling algorithm.
;
_exptl_crystal_colour 'dark blue'
_exptl_crystal_density_diffrn 1.701
_exptl_crystal_density_method 'not measured'
_exptl_crystal_description Needle
_exptl_crystal_F_000 4248
_exptl_crystal_size_max 0.38
_exptl_crystal_size_mid 0.22
_exptl_crystal_size_min 0.09
_refine_diff_density_max 1.163
_refine_diff_density_min -0.827
_refine_diff_density_rms 0.118
_refine_ls_extinction_method none
_refine_ls_goodness_of_fit_ref 1.022
_refine_ls_hydrogen_treatment refall
_refine_ls_matrix_type full
_refine_ls_number_parameters 711
_refine_ls_number_reflns 12885
_refine_ls_number_restraints 0
_refine_ls_restrained_S_all 1.022
_refine_ls_R_factor_all 0.0554
_refine_ls_R_factor_gt 0.0369
_refine_ls_shift/su_max 0.004
_refine_ls_shift/su_mean 0.000
_refine_ls_structure_factor_coef Fsqd
_refine_ls_weighting_details 'calc w=1/[\s^2^(Fo^2^)+(0.0223P)^2^+0.0000P] where P=(Fo^2^+2Fc^2^)/3'
_refine_ls_weighting_scheme calc
_refine_ls_wR_factor_gt 0.0631
_refine_ls_wR_factor_ref 0.0690
_reflns_number_gt 10215
_reflns_number_total 12885
_reflns_threshold_expression >2sigma(I)
_cod_data_source_file c7dt01993a2.cif
_cod_data_source_block cc398
_cod_original_cell_volume 8466.5(3)
_cod_original_sg_symbol_H-M 'C 2/c'
_cod_database_code 7043433

loop_
_symmetry_equiv_pos_as_xyz
'x, y, z'
'-x, y, -z+1/2'
'x+1/2, y+1/2, z'
'-x+1/2, y+1/2, -z+1/2'
'-x, -y, -z'
'x, -y, z-1/2'
'-x+1/2, -y+1/2, -z'
'x+1/2, -y+1/2, z-1/2'

loop_
_atom_site_label
_atom_site_type_symbol
_atom_site_fract_x
_atom_site_fract_y
_atom_site_fract_z
_atom_site_U_iso_or_equiv
_atom_site_adp_type
_atom_site_occupancy
_atom_site_symmetry_multiplicity
_atom_site_calc_flag
U1 U 0.901746(4) 0.676461(10) 0.127402(4) 0.02054(4) Uani 1 1 d
Co1 Co 0.885154(16) 0.91311(4) 0.088213(15) 0.02156(9) Uani 1 1 d
O1 O 0.96469(8) 0.5527(2) 0.11862(8) 0.0274(5) Uani 1 1 d
O2 O 0.87338(9) 0.66889(19) 0.20451(8) 0.0302(5) Uani 1 1 d
N1 N 0.98189(10) 0.7441(2) 0.17278(9) 0.0234(6) Uani 1 1 d
N2 N 0.89535(9) 0.8717(2) 0.15749(9) 0.0208(5) Uani 1 1 d
C1 C 0.99827(12) 0.5033(3) 0.14839(12) 0.0249(7) Uani 1 1 d
C2 C 1.01231(13) 0.3927(3) 0.14075(15) 0.0328(8) Uani 1 1 d
H2 H 0.9978(14) 0.360(3) 0.1154(14) 0.036(11) Uiso 1 1 d
C3 C 1.04725(14) 0.3407(3) 0.17230(17) 0.0370(9) Uani 1 1 d
H3 H 1.0558(12) 0.267(3) 0.1651(12) 0.029(10) Uiso 1 1 d
C4 C 1.06820(14) 0.3968(4) 0.21263(16) 0.0378(9) Uani 1 1 d
H4 H 1.0918(15) 0.362(3) 0.2346(14) 0.045(12) Uiso 1 1 d
C5 C 1.05661(13) 0.5067(4) 0.21995(13) 0.0315(8) Uani 1 1 d
H5 H 1.0706(10) 0.542(3) 0.2427(11) 0.006(7) Uiso 1 1 d
C6 C 1.02242(12) 0.5635(3) 0.18768(12) 0.0258(7) Uani 1 1 d
C7 C 1.01608(12) 0.6815(3) 0.19423(11) 0.0256(7) Uani 1 1 d
H7 H 1.0414(12) 0.714(3) 0.2168(12) 0.021(9) Uiso 1 1 d
C8 C 0.98583(12) 0.8624(3) 0.17851(11) 0.0235(7) Uani 1 1 d
C9 C 1.03220(13) 0.9162(3) 0.18689(12) 0.0279(7) Uani 1 1 d
H9 H 1.0643(12) 0.872(3) 0.1899(12) 0.023(9) Uiso 1 1 d
C10 C 1.03411(14) 1.0307(4) 0.19307(13) 0.0342(8) Uani 1 1 d
H10 H 1.0677(13) 1.064(3) 0.2002(12) 0.033(10) Uiso 1 1 d
C11 C 0.99016(15) 1.0931(3) 0.18953(14) 0.0334(8) Uani 1 1 d
H11 H 0.9891(13) 1.166(3) 0.1943(13) 0.026(10) Uiso 1 1 d
C12 C 0.94524(13) 1.0418(3) 0.17850(12) 0.0262(7) Uani 1 1 d
H12 H 0.9178(12) 1.084(3) 0.1749(11) 0.019(9) Uiso 1 1 d
C13 C 0.94141(12) 0.9264(3) 0.17250(11) 0.0228(7) Uani 1 1 d
C14 C 0.85154(12) 0.9124(3) 0.18744(11) 0.0210(6) Uani 1 1 d
H14 H 0.8583(10) 0.987(2) 0.1961(10) 0.003(7) Uiso 1 1 d
C15 C 0.84352(12) 0.8465(3) 0.23508(11) 0.0237(7) Uani 1 1 d
C16 C 0.82484(13) 0.9059(3) 0.27633(12) 0.0276(7) Uani 1 1 d
H16 H 0.8191(12) 0.979(3) 0.2719(12) 0.020(9) Uiso 1 1 d
C17 C 0.81589(14) 0.8546(3) 0.32143(13) 0.0339(9) Uani 1 1 d
H17 H 0.8066(13) 0.892(3) 0.3473(13) 0.033(10) Uiso 1 1 d
C18 C 0.82511(14) 0.7428(4) 0.32692(14) 0.0363(9) Uani 1 1 d
H18 H 0.8173(13) 0.708(3) 0.3564(14) 0.036(11) Uiso 1 1 d
C19 C 0.84352(14) 0.6820(3) 0.28739(13) 0.0324(8) Uani 1 1 d
H19 H 0.8488(13) 0.610(3) 0.2913(13) 0.029(10) Uiso 1 1 d
C20 C 0.85390(12) 0.7320(3) 0.24100(11) 0.0251(7) Uani 1 1 d
O21 O 0.93995(8) 0.82345(19) 0.07261(8) 0.0245(5) Uani 1 1 d
O22 O 0.82396(8) 0.70995(19) 0.10940(8) 0.0267(5) Uani 1 1 d
N21 N 0.87118(10) 0.9621(2) 0.02330(9) 0.0234(6) Uani 1 1 d
N22 N 0.82446(10) 0.9646(2) 0.10490(9) 0.0233(6) Uani 1 1 d
C21 C 0.96629(12) 0.8309(3) 0.03015(11) 0.0240(7) Uani 1 1 d
C22 C 1.01282(13) 0.7770(3) 0.02864(13) 0.0287(7) Uani 1 1 d
H22 H 1.0237(14) 0.738(4) 0.0549(14) 0.046(12) Uiso 1 1 d
C23 C 1.04268(15) 0.7848(3) -0.01286(14) 0.0344(9) Uani 1 1 d
H23 H 1.0730(14) 0.753(3) -0.0139(13) 0.037(11) Uiso 1 1 d
C24 C 1.02594(15) 0.8447(3) -0.05444(14) 0.0352(9) Uani 1 1 d
H24 H 1.0476(14) 0.851(3) -0.0808(14) 0.040(11) Uiso 1 1 d
C25 C 0.98034(14) 0.8963(3) -0.05409(12) 0.0317(8) Uani 1 1 d
H25 H 0.9683(13) 0.942(3) -0.0816(13) 0.033(10) Uiso 1 1 d
C26 C 0.94862(13) 0.8924(3) -0.01167(12) 0.0278(7) Uani 1 1 d
C27 C 0.90100(13) 0.9502(3) -0.01440(12) 0.0282(7) Uani 1 1 d
H27 H 0.8924(11) 0.979(3) -0.0469(12) 0.025(9) Uiso 1 1 d
C28 C 0.82258(13) 1.0142(3) 0.02001(12) 0.0262(7) Uani 1 1 d
C29 C 0.80073(15) 1.0633(3) -0.02209(14) 0.0347(9) Uani 1 1 d
H29 H 0.8154(12) 1.069(3) -0.0490(13) 0.025(10) Uiso 1 1 d
C30 C 0.75246(16) 1.1057(4) -0.02014(15) 0.0429(10) Uani 1 1 d
H30 H 0.7370(15) 1.137(3) -0.0479(15) 0.049(12) Uiso 1 1 d
C31 C 0.72602(15) 1.0996(3) 0.02369(15) 0.0398(9) Uani 1 1 d
H31 H 0.6923(13) 1.132(3) 0.0250(12) 0.024(9) Uiso 1 1 d
C32 C 0.74742(14) 1.0510(3) 0.06648(14) 0.0310(8) Uani 1 1 d
H32 H 0.7319(12) 1.046(3) 0.0932(12) 0.020(9) Uiso 1 1 d
C33 C 0.79686(12) 1.0090(3) 0.06558(12) 0.0245(7) Uani 1 1 d
C34 C 0.80379(12) 0.9290(3) 0.15294(11) 0.0221(6) Uani 1 1 d
H34 H 0.7854(12) 0.989(3) 0.1676(13) 0.034(10) Uiso 1 1 d
C35 C 0.76643(12) 0.8326(3) 0.14974(11) 0.0233(6) Uani 1 1 d
C36 C 0.71912(13) 0.8438(3) 0.17062(13) 0.0283(8) Uani 1 1 d
H36 H 0.7107(11) 0.907(3) 0.1861(11) 0.015(8) Uiso 1 1 d
C37 C 0.68336(13) 0.7593(3) 0.16879(13) 0.0325(8) Uani 1 1 d
H37 H 0.6536(13) 0.769(3) 0.1822(13) 0.033(10) Uiso 1 1 d
C38 C 0.69463(14) 0.6617(3) 0.14471(14) 0.0327(8) Uani 1 1 d
H38 H 0.6709(12) 0.613(3) 0.1405(12) 0.025(10) Uiso 1 1 d
C39 C 0.74130(13) 0.6455(3) 0.12364(13) 0.0289(7) Uani 1 1 d
H39 H 0.7491(12) 0.580(3) 0.1059(12) 0.024(9) Uiso 1 1 d
C40 C 0.77774(12) 0.7296(3) 0.12723(11) 0.0232(7) Uani 1 1 d
N41 N 0.86247(10) 0.4676(2) 0.13947(10) 0.0289(6) Uani 1 1 d
C41 C 0.87320(15) 0.3834(3) 0.10845(15) 0.0342(8) Uani 1 1 d
H41 H 0.8952(16) 0.397(4) 0.0846(17) 0.070(15) Uiso 1 1 d
C42 C 0.85373(15) 0.2770(3) 0.11283(16) 0.0376(9) Uani 1 1 d
H42 H 0.8664(15) 0.225(4) 0.0897(15) 0.050(12) Uiso 1 1 d
C43 C 0.82198(15) 0.2551(4) 0.15173(15) 0.0375(9) Uani 1 1 d
H43 H 0.8068(14) 0.187(3) 0.1556(14) 0.035(11) Uiso 1 1 d
C44 C 0.81105(15) 0.3396(4) 0.18461(15) 0.0391(9) Uani 1 1 d
H44 H 0.7893(15) 0.327(3) 0.2129(15) 0.052(12) Uiso 1 1 d
C45 C 0.83154(14) 0.4447(3) 0.17710(14) 0.0344(8) Uani 1 1 d
H45 H 0.8222(13) 0.499(3) 0.1957(13) 0.033(11) Uiso 1 1 d
N42 N 0.89150(10) 0.6145(2) 0.03163(10) 0.0259(6) Uani 1 1 d
C46 C 0.85401(14) 0.6581(3) 0.00357(13) 0.0324(8) Uani 1 1 d
H46 H 0.8306(13) 0.703(3) 0.0191(13) 0.028(10) Uiso 1 1 d
C47 C 0.84810(15) 0.6381(4) -0.04732(13) 0.0356(9) Uani 1 1 d
H47 H 0.8207(14) 0.666(3) -0.0643(14) 0.037(11) Uiso 1 1 d
C48 C 0.88223(14) 0.5696(4) -0.07029(14) 0.0402(10) Uani 1 1 d
H48 H 0.8790(13) 0.555(3) -0.1059(14) 0.045(11) Uiso 1 1 d
C49 C 0.92105(15) 0.5241(4) -0.04196(13) 0.0378(9) Uani 1 1 d
H49 H 0.9448(13) 0.480(3) -0.0554(13) 0.038(11) Uiso 1 1 d
C50 C 0.92450(13) 0.5489(3) 0.00857(13) 0.0305(8) Uani 1 1 d
H50 H 0.9494(12) 0.527(3) 0.0291(12) 0.023(9) Uiso 1 1 d

loop_
_atom_site_aniso_label
_atom_site_aniso_U_11
_atom_site_aniso_U_22
_atom_site_aniso_U_33
_atom_site_aniso_U_23
_atom_site_aniso_U_13
_atom_site_aniso_U_12
U1 0.02162(6) 0.02039(6) 0.01971(5) -0.00111(5) 0.00256(4) 0.00156(5)
Co1 0.0231(2) 0.0225(2) 0.01915(19) 0.00075(17) 0.00075(15) 0.00185(18)
O1 0.0254(12) 0.0270(13) 0.0299(12) -0.0072(10) 0.0019(9) 0.0030(10)
O2 0.0463(15) 0.0213(12) 0.0234(11) -0.0005(10) 0.0107(10) 0.0032(11)
N1 0.0235(14) 0.0264(15) 0.0203(13) -0.0018(11) 0.0021(10) 0.0035(12)
N2 0.0209(13) 0.0233(14) 0.0184(12) -0.0024(11) 0.0031(10) -0.0005(11)
C1 0.0202(16) 0.0230(17) 0.0319(17) -0.0004(14) 0.0083(13) 0.0016(14)
C2 0.0227(18) 0.029(2) 0.047(2) -0.0040(17) 0.0049(15) -0.0010(16)
C3 0.0261(19) 0.023(2) 0.062(3) 0.0077(18) 0.0117(17) -0.0003(16)
C4 0.0268(19) 0.039(2) 0.048(2) 0.0123(19) 0.0078(17) 0.0109(18)
C5 0.0271(18) 0.044(2) 0.0242(17) 0.0014(16) 0.0051(14) 0.0097(17)
C6 0.0254(17) 0.0271(18) 0.0251(16) 0.0004(14) 0.0059(12) 0.0057(14)
C7 0.0241(16) 0.0326(19) 0.0202(14) -0.0021(14) 0.0019(12) 0.0014(16)
C8 0.0264(17) 0.0238(17) 0.0202(14) -0.0018(13) -0.0002(12) -0.0014(14)
C9 0.0250(17) 0.031(2) 0.0278(17) 0.0005(15) -0.0001(13) -0.0004(15)
C10 0.0266(19) 0.041(2) 0.0352(19) -0.0013(17) -0.0003(14) -0.0107(18)
C11 0.040(2) 0.025(2) 0.0353(19) -0.0008(16) 0.0037(15) -0.0047(17)
C12 0.0277(18) 0.0239(18) 0.0272(16) 0.0010(14) 0.0025(13) 0.0002(15)
C13 0.0258(16) 0.0237(17) 0.0188(14) 0.0005(13) 0.0023(12) 0.0007(14)
C14 0.0231(16) 0.0194(16) 0.0206(14) -0.0034(13) 0.0014(11) -0.0003(13)
C15 0.0217(16) 0.0272(19) 0.0223(15) -0.0017(13) 0.0018(12) -0.0014(14)
C16 0.0299(18) 0.0276(19) 0.0254(16) -0.0008(15) 0.0060(13) 0.0046(16)
C17 0.040(2) 0.038(2) 0.0244(17) -0.0073(16) 0.0125(15) 0.0038(17)
C18 0.041(2) 0.042(2) 0.0257(18) 0.0040(17) 0.0141(15) 0.0033(19)
C19 0.039(2) 0.027(2) 0.0315(18) 0.0042(17) 0.0098(14) 0.0033(18)
C20 0.0259(17) 0.0265(18) 0.0231(15) -0.0022(14) 0.0041(12) -0.0035(15)
O21 0.0267(12) 0.0262(12) 0.0207(10) 0.0027(10) 0.0043(8) 0.0020(10)
O22 0.0230(12) 0.0231(12) 0.0340(12) -0.0036(10) 0.0034(9) 0.0024(10)
N21 0.0291(15) 0.0193(14) 0.0219(13) 0.0006(11) 0.0002(10) -0.0016(12)
N22 0.0257(14) 0.0218(14) 0.0225(13) 0.0050(11) -0.0001(10) 0.0045(12)
C21 0.0296(17) 0.0218(16) 0.0207(14) -0.0035(13) 0.0035(12) -0.0035(15)
C22 0.0314(19) 0.0286(19) 0.0264(17) 0.0002(15) 0.0062(14) 0.0005(16)
C23 0.031(2) 0.035(2) 0.037(2) -0.0035(17) 0.0116(16) 0.0003(17)
C24 0.043(2) 0.032(2) 0.0306(19) -0.0056(16) 0.0140(16) -0.0049(18)
C25 0.043(2) 0.031(2) 0.0210(16) -0.0015(15) 0.0058(14) -0.0055(17)
C26 0.0347(19) 0.0278(19) 0.0208(15) -0.0017(14) 0.0009(13) -0.0032(16)
C27 0.040(2) 0.0268(19) 0.0179(15) 0.0022(14) -0.0006(13) -0.0026(16)
C28 0.0310(18) 0.0193(16) 0.0281(16) -0.0011(13) -0.0040(13) -0.0004(14)
C29 0.046(2) 0.031(2) 0.0271(18) 0.0044(16) -0.0052(16) 0.0052(18)
C30 0.050(3) 0.038(2) 0.040(2) 0.0087(19) -0.0136(19) 0.007(2)
C31 0.034(2) 0.034(2) 0.050(2) 0.0048(19) -0.0105(17) 0.0108(18)
C32 0.0295(19) 0.0262(19) 0.037(2) 0.0037(16) -0.0011(15) 0.0021(16)
C33 0.0279(17) 0.0176(16) 0.0278(16) 0.0006(13) -0.0059(13) -0.0003(14)
C34 0.0240(16) 0.0187(16) 0.0236(15) -0.0022(13) 0.0013(12) 0.0063(13)
C35 0.0251(16) 0.0224(17) 0.0225(14) 0.0022(13) 0.0005(11) 0.0044(14)
C36 0.0262(18) 0.028(2) 0.0309(17) -0.0010(15) -0.0003(13) 0.0041(15)
C37 0.0211(17) 0.043(2) 0.0330(19) 0.0037(17) 0.0047(14) 0.0030(17)
C38 0.0253(18) 0.034(2) 0.039(2) 0.0018(17) -0.0016(14) -0.0045(17)
C39 0.0244(17) 0.0270(19) 0.0352(18) -0.0020(15) -0.0001(14) 0.0010(15)
C40 0.0205(15) 0.0229(17) 0.0261(16) 0.0003(13) 0.0008(12) 0.0034(14)
N41 0.0317(16) 0.0238(15) 0.0312(15) 0.0005(13) 0.0041(12) 0.0012(13)
C41 0.038(2) 0.025(2) 0.040(2) -0.0035(17) 0.0101(16) -0.0006(17)
C42 0.036(2) 0.026(2) 0.051(2) -0.0064(18) 0.0056(17) 0.0016(18)
C43 0.036(2) 0.028(2) 0.049(2) 0.0036(18) -0.0031(17) -0.0072(18)
C44 0.038(2) 0.039(2) 0.040(2) 0.0016(18) 0.0087(16) -0.0112(19)
C45 0.036(2) 0.029(2) 0.038(2) -0.0033(17) 0.0078(16) -0.0013(17)
N42 0.0267(15) 0.0272(16) 0.0236(13) -0.0008(12) 0.0013(11) -0.0019(13)
C46 0.034(2) 0.034(2) 0.0293(18) -0.0002(15) 0.0015(14) 0.0024(17)
C47 0.034(2) 0.045(2) 0.0281(18) 0.0065(17) -0.0064(15) -0.0055(18)
C48 0.037(2) 0.058(3) 0.0248(18) 0.0008(18) 0.0002(15) -0.007(2)
C49 0.038(2) 0.051(3) 0.0250(17) -0.0042(18) 0.0065(15) 0.000(2)
C50 0.0282(19) 0.038(2) 0.0253(17) 0.0002(15) 0.0008(14) -0.0006(17)

loop_
_atom_type_symbol
_atom_type_description
_atom_type_scat_dispersion_real
_atom_type_scat_dispersion_imag
_atom_type_scat_source
C C 0.0033 0.0016 'International Tables Vol C Tables 4.2.6.8 and 6.1.1.4'
H H 0.0000 0.0000 'International Tables Vol C Tables 4.2.6.8 and 6.1.1.4'
N N 0.0061 0.0033 'International Tables Vol C Tables 4.2.6.8 and 6.1.1.4'
O O 0.0106 0.0060 'International Tables Vol C Tables 4.2.6.8 and 6.1.1.4'
Co Co 0.3494 0.9721 'International Tables Vol C Tables 4.2.6.8 and 6.1.1.4'
U U -9.6767 9.6646 'International Tables Vol C Tables 4.2.6.8 and 6.1.1.4'

loop_
_geom_angle_atom_site_label_1
_geom_angle_atom_site_label_2
_geom_angle_atom_site_label_3
_geom_angle
O22 U1 O2 82.66(9)
O22 U1 O1 144.37(8)
O2 U1 O1 109.77(8)
O22 U1 N2 79.94(8)
O2 U1 N2 73.10(8)
O1 U1 N2 135.24(8)
O22 U1 O21 97.87(8)
O2 U1 O21 136.09(8)
O1 U1 O21 95.15(8)
N2 U1 O21 63.93(7)
O22 U1 N1 146.51(9)
O2 U1 N1 82.38(8)
O1 U1 N1 69.11(8)
N2 U1 N1 67.08(9)
O21 U1 N1 73.34(8)
O22 U1 N42 75.98(8)
O2 U1 N42 148.32(9)
O1 U1 N42 77.30(8)
N2 U1 N42 124.45(9)
O21 U1 N42 70.81(8)
N1 U1 N42 127.52(8)
O22 U1 N41 80.13(9)
O2 U1 N41 73.38(8)
O1 U1 N41 72.37(8)
N2 U1 N41 142.75(8)
O21 U1 N41 150.29(8)
N1 U1 N41 123.33(9)
N42 U1 N41 80.05(8)
O22 U1 Co1 67.55(6)
O2 U1 Co1 107.98(6)
O1 U1 Co1 132.72(6)
N2 U1 Co1 39.21(6)
O21 U1 Co1 37.61(5)
N1 U1 Co1 89.03(6)
N42 U1 Co1 85.25(6)
N41 U1 Co1 146.91(6)
N22 Co1 O21 164.95(12)
N22 Co1 N21 87.64(12)
O21 Co1 N21 96.65(11)
N22 Co1 N2 87.71(11)
O21 Co1 N2 88.34(10)
N21 Co1 N2 174.95(12)
N22 Co1 U1 111.04(9)
O21 Co1 U1 55.49(7)
N21 Co1 U1 129.63(9)
N2 Co1 U1 54.24(8)
C1 O1 U1 136.5(2)
C20 O2 U1 142.8(2)
C7 N1 C8 118.3(3)
C7 N1 U1 126.4(2)
C8 N1 U1 114.98(19)
C13 N2 C14 111.6(2)
C13 N2 Co1 104.71(18)
C14 N2 Co1 109.32(19)
C13 N2 U1 117.09(19)
C14 N2 U1 122.38(19)
Co1 N2 U1 86.55(9)
O1 C1 C2 121.1(3)
O1 C1 C6 120.6(3)
C2 C1 C6 118.2(3)
C3 C2 C1 121.0(4)
C4 C3 C2 120.8(4)
C5 C4 C3 119.5(4)
C4 C5 C6 121.3(4)
C1 C6 C5 119.0(3)
C1 C6 C7 122.6(3)
C5 C6 C7 118.3(3)
N1 C7 C6 126.5(3)
C9 C8 C13 119.9(3)
C9 C8 N1 122.3(3)
C13 C8 N1 117.7(3)
C10 C9 C8 120.3(3)
C9 C10 C11 119.8(3)
C12 C11 C10 120.2(4)
C11 C12 C13 122.0(3)
C12 C13 C8 117.7(3)
C12 C13 N2 122.8(3)
C8 C13 N2 119.4(3)
N2 C14 C15 113.6(3)
N2 C14 C34 110.7(2)
C15 C14 C34 115.7(3)
C20 C15 C16 118.3(3)
C20 C15 C14 124.8(3)
C16 C15 C14 116.8(3)
C17 C16 C15 122.0(4)
C18 C17 C16 119.7(3)
C17 C18 C19 119.9(3)
C18 C19 C20 121.9(4)
O2 C20 C15 122.9(3)
O2 C20 C19 119.0(3)
C15 C20 C19 118.1(3)
C21 O21 Co1 124.9(2)
C21 O21 U1 139.4(2)
Co1 O21 U1 86.90(8)
C40 O22 U1 146.4(2)
C27 N21 C28 124.2(3)
C27 N21 Co1 124.9(2)
C28 N21 Co1 110.92(19)
C33 N22 C34 125.2(3)
C33 N22 Co1 114.3(2)
C34 N22 Co1 118.1(2)
O21 C21 C22 117.9(3)
O21 C21 C26 122.1(3)
C22 C21 C26 120.0(3)
C23 C22 C21 121.0(3)
C22 C23 C24 119.8(4)
C25 C24 C23 120.1(3)
C24 C25 C26 122.1(3)
C21 C26 C25 117.0(3)
C21 C26 C27 124.6(3)
C25 C26 C27 118.4(3)
N21 C27 C26 124.1(3)
C29 C28 C33 121.1(3)
C29 C28 N21 126.6(3)
C33 C28 N21 112.3(3)
C30 C29 C28 120.0(4)
C31 C30 C29 120.1(4)
C30 C31 C32 120.8(4)
C31 C32 C33 120.1(3)
N22 C33 C32 127.5(3)
N22 C33 C28 114.6(3)
C32 C33 C28 117.9(3)
N22 C34 C35 115.2(3)
N22 C34 C14 103.8(2)
C35 C34 C14 117.2(3)
C36 C35 C40 117.3(3)
C36 C35 C34 119.8(3)
C40 C35 C34 122.9(3)
C37 C36 C35 122.6(3)
C38 C37 C36 118.8(3)
C37 C38 C39 121.0(4)
C38 C39 C40 119.8(3)
O22 C40 C39 119.1(3)
O22 C40 C35 120.5(3)
C39 C40 C35 120.4(3)
C45 N41 C41 116.9(3)
C45 N41 U1 121.2(2)
C41 N41 U1 121.9(2)
N41 C41 C42 123.8(3)
C43 C42 C41 118.4(4)
C44 C43 C42 118.9(4)
C43 C44 C45 119.1(4)
N41 C45 C44 122.9(4)
C50 N42 C46 117.2(3)
C50 N42 U1 123.3(2)
C46 N42 U1 119.2(2)
N42 C46 C47 123.4(4)
C48 C47 C46 118.5(4)
C47 C48 C49 118.9(4)
C48 C49 C50 119.0(4)
N42 C50 C49 123.0(4)

loop_
_geom_bond_atom_site_label_1
_geom_bond_atom_site_label_2
_geom_bond_distance
U1 O22 2.150(2)
U1 O2 2.207(2)
U1 O1 2.247(2)
U1 N2 2.474(3)
U1 O21 2.512(2)
U1 N1 2.559(3)
U1 N42 2.670(3)
U1 N41 2.726(3)
U1 Co1 3.0439(5)
Co1 N22 1.790(3)
Co1 O21 1.861(2)
Co1 N21 1.859(3)
Co1 N2 1.928(2)
O1 C1 1.322(4)
O2 C20 1.343(4)
N1 C7 1.300(4)
N1 C8 1.425(4)
N2 C13 1.437(4)
N2 C14 1.505(4)
C1 C2 1.389(5)
C1 C6 1.415(5)
C2 C3 1.387(5)
C3 C4 1.376(6)
C4 C5 1.364(5)
C5 C6 1.413(5)
C6 C7 1.431(5)
C8 C9 1.403(5)
C8 C13 1.412(4)
C9 C10 1.379(5)
C10 C11 1.387(5)
C11 C12 1.368(5)
C12 C13 1.392(5)
C14 C15 1.514(4)
C14 C34 1.565(4)
C15 C20 1.404(5)
C15 C16 1.408(4)
C16 C17 1.375(5)
C17 C18 1.365(5)
C18 C19 1.379(5)
C19 C20 1.406(5)
O21 C21 1.346(3)
O22 C40 1.345(4)
N21 C27 1.300(4)
N21 C28 1.434(4)
N22 C33 1.375(4)
N22 C34 1.467(4)
C21 C22 1.395(5)
C21 C26 1.409(5)
C22 C23 1.378(5)
C23 C24 1.386(5)
C24 C25 1.359(5)
C25 C26 1.425(4)
C26 C27 1.441(5)
C28 C29 1.385(5)
C28 C33 1.408(4)
C29 C30 1.380(5)
C30 C31 1.378(6)
C31 C32 1.392(5)
C32 C33 1.406(5)
C34 C35 1.522(5)
C35 C36 1.391(4)
C35 C40 1.405(4)
C36 C37 1.386(5)
C37 C38 1.368(5)
C38 C39 1.384(5)
C39 C40 1.397(5)
N41 C45 1.338(4)
N41 C41 1.337(4)
C41 C42 1.378(5)
C42 C43 1.375(5)
C43 C44 1.372(6)
C44 C45 1.385(5)
N42 C50 1.335(4)
N42 C46 1.340(4)
C46 C47 1.385(5)
C47 C48 1.374(6)
C48 C49 1.379(5)
C49 C50 1.382(5)
